data_7717280
loop_
_publ_author_name
'Feng, Zi-Heng'
'Zhu, Qin-Yu'
'Qian, Yin'
'Gao, Xu-Sheng'
'Ren, Xiao-Ming'

_publ_section_title
;
 Spin and dielectric transitions promoted by dimerization of anionic
 radical stacks and volume-conserving motion of cations in an ion-pair
 compound.
;
_journal_issue 46
_journal_name_full 'Dalton transactions (Cambridge, England : 2003)'
_journal_page_first 18542
_journal_page_last 18548
_journal_paper_doi 10.1039/d4dt01719f
_journal_volume 53
_journal_year 2024
_chemical_formula_moiety 'C8 N4 Ni S4, C9 H17 N2'
_chemical_formula_sum 'C17 H17 N6 Ni S4'
_chemical_formula_weight 492.32
_space_group_crystal_system orthorhombic
_space_group_IT_number 62
_space_group_name_Hall '-P 2ac 2n'
_space_group_name_H-M_alt 'P n m a'
_atom_sites_solution_hydrogens geom
_audit_creation_date 2024-09-17
_audit_creation_method
;
Olex2 1.5-dev
(compiled 2024.09.12 svn.r2332d2e9 for OlexSys, GUI svn.r6697)
;
_audit_update_record
;
2024-10-02 deposited with the CCDC.	2024-10-21 downloaded from the CCDC.
;
_cell_angle_alpha 90
_cell_angle_beta 90
_cell_angle_gamma 90
_cell_formula_units_Z 4
_cell_length_a 20.09(7)
_cell_length_b 7.18(2)
_cell_length_c 16.16(5)
_cell_measurement_reflns_used 1109
_cell_measurement_temperature 368(2)
_cell_measurement_theta_max 17.3954
_cell_measurement_theta_min 2.3873
_cell_volume 2331(13)
_computing_cell_refinement 'Bruker SAINT'
_computing_data_collection 'Bruker APEX3'
_computing_data_reduction 'Bruker SAINT'
_computing_molecular_graphics 'Olex2 1.5-dev (Dolomanov et al., 2009)'
_computing_publication_material 'Olex2 1.5-dev (Dolomanov et al., 2009)'
_computing_structure_refinement 'SHELXL 2018/3 (Sheldrick, 2015)'
_computing_structure_solution 'SHELXT 2014/5 (Sheldrick, 2014)'
_diffrn_ambient_temperature 368.15
_diffrn_detector_area_resol_mean 10.42
_diffrn_measured_fraction_theta_full 0.989
_diffrn_measured_fraction_theta_max 0.989
_diffrn_measurement_device_type 'Bruker D8 QUEST PHOTON 100'
_diffrn_measurement_method '\f and \w scans'
_diffrn_radiation_type MoK\a
_diffrn_radiation_wavelength 0.71073
_diffrn_reflns_av_unetI/netI 0.0572
_diffrn_reflns_Laue_measured_fraction_full 0.989
_diffrn_reflns_Laue_measured_fraction_max 0.989
_diffrn_reflns_limit_h_max 14
_diffrn_reflns_limit_h_min 0
_diffrn_reflns_limit_k_max 5
_diffrn_reflns_limit_k_min 0
_diffrn_reflns_limit_l_max 11
_diffrn_reflns_limit_l_min 0
_diffrn_reflns_number 536
_diffrn_reflns_point_group_measured_fraction_full 0.989
_diffrn_reflns_point_group_measured_fraction_max 0.989
_diffrn_reflns_theta_full 14.997
_diffrn_reflns_theta_max 14.997
_diffrn_reflns_theta_min 2.387
_exptl_absorpt_coefficient_mu 1.205
_exptl_absorpt_correction_T_max 0.7456
_exptl_absorpt_correction_T_min 0.5714
_exptl_absorpt_correction_type multi-scan
_exptl_absorpt_process_details sadabs
_exptl_crystal_colour black
_exptl_crystal_colour_primary black
_exptl_crystal_density_diffrn 1.403
_exptl_crystal_description needle
_exptl_crystal_F_000 1012
_exptl_crystal_size_max 0.12
_exptl_crystal_size_mid 0.02
_exptl_crystal_size_min 0.01
_refine_diff_density_max 0.450
_refine_diff_density_min -0.304
_refine_diff_density_rms 0.093
_refine_ls_extinction_method none
_refine_ls_goodness_of_fit_ref 1.086
_refine_ls_hydrogen_treatment constr
_refine_ls_matrix_type full
_refine_ls_number_parameters 135
_refine_ls_number_reflns 536
_refine_ls_number_restraints 114
_refine_ls_restrained_S_all 1.017
_refine_ls_R_factor_all 0.1341
_refine_ls_R_factor_gt 0.0889
_refine_ls_shift/su_max 0.001
_refine_ls_shift/su_mean 0.000
_refine_ls_structure_factor_coef Fsqd
_refine_ls_weighting_details 'w=1/[\s^2^(Fo^2^)+(0.1676P)^2^+2.9191P] where P=(Fo^2^+2Fc^2^)/3'
_refine_ls_weighting_scheme calc
_refine_ls_wR_factor_gt 0.2217
_refine_ls_wR_factor_ref 0.2692
_reflns_Friedel_coverage 0.000
_reflns_number_gt 328
_reflns_number_total 536
_reflns_threshold_expression 'I > 2\s(I)'
_cod_data_source_file d4dt01719f2.cif
_cod_data_source_block 1_tw
_cod_depositor_comments 'Adding full bibliography for 7717279--7717280.cif.'
_cod_database_code 7717280
_shelx_shelxl_version_number 2018/3
_shelx_space_group_comment
;
The symmetry employed for this shelxl refinement is uniquely defined
by the following loop, which should always be used as a source of
symmetry information in preference to the above space-group names.
They are only intended as comments.
;
_shelx_estimated_absorpt_t_max 0.988
_shelx_estimated_absorpt_t_min 0.869
_olex2_refinement_description
;
1. Twinned data refinement
 Scales: 0.41(15)
 0.59(15)
2. Fixed Uiso
 At 1.2 times of:
  All C(H) groups, All C(H,H) groups
 At 1.5 times of:
  All C(H,H,H) groups
3. Restrained distances
 N6-C12 = N5-C15
 1.4 with sigma of 0.02
 C12-C13 = C13-C14 = C15-C16 = C16-C17
 1.5 with sigma of 0.02
 N5-C11 = C11-C10 = C10-N6 = N6-C9 = C9-N5
 1.39 with sigma of 0.01
 C16-N5 = C15-C17 = C13-N6 = C12-C14
 2.5 with sigma of 0.04
 N5-C10 \\sim C11-N6 \\sim C10-C9 \\sim N6-N5 \\sim C9-C11
 with sigma of 0.02
 C11-C15 \\sim C15-C9
 with sigma of 0.02
 C10-C12 \\sim C12-C9
 with sigma of 0.02
 C17-C16 \\sim C16-C15 \\sim C14-C13 \\sim C13-C12
 with sigma of 0.02
 C15-C17 \\sim C14-C12
 with sigma of 0.02
4. Restrained planarity
 N5, C11, C10, N6, C9
 with sigma of 0.1
5. Rigid bond restraints
 C1, C2, C3, C4, C5, C6, C7, C8, N1, N2, N3, N4
 with sigma for 1-2 distances of 0.01 and sigma for 1-3 distances of 0.01
6. Uiso/Uaniso restraints and constraints
C1 \\sim C2 \\sim C3 \\sim C4 \\sim C5 \\sim C6 \\sim C7 \\sim C8 \\sim N1
\\sim N2 \\sim N3 \\sim N4: within 2A with sigma of 0.01 and sigma for terminal
atoms of 0.02 within 2A
Uanis(N5) = Uanis(C9) = Uanis(C11) = Uanis(C15) = Uanis(N6) = Uanis(C10) =
Uanis(C16) = Uanis(C12) = Uanis(C17) = Uanis(C13) = Uanis(C14)
7. Others
 Fixed Sof: N5(0.5) C9(0.5) H9(0.5) N6(0.5) C10(0.5) H10(0.5) C11(0.5)
 H11(0.5) C12(0.5) H12A(0.5) H12B(0.5) C14(0.5) H14A(0.5) H14B(0.5) H14C(0.5)
 C13(0.5) H13A(0.5) H13B(0.5) C15(0.5) H15A(0.5) H15B(0.5) C17(0.5) H17A(0.5)
 H17B(0.5) H17C(0.5) C16(0.5) H16A(0.5) H16B(0.5)
8.a :
 N5(C9,N6,C10,C11)
8.b Secondary CH2 refined with riding coordinates:
 C12(H12A,H12B), C13(H13A,H13B), C15(H15A,H15B), C16(H16A,H16B)
8.c Me refined with riding coordinates:
 C14(H14A,H14B,H14C), C17(H17A,H17B,H17C)
8.d Aromatic/amide H refined with riding coordinates:
 C9(H9), C10(H10), C11(H11)
;
_olex2_submission_special_instructions 'No special instructions were received'

loop_
_space_group_symop_operation_xyz
'x, y, z'
'-x+1/2, -y, z+1/2'
'x+1/2, -y+1/2, -z+1/2'
'-x, y+1/2, -z'
'-x, -y, -z'
'x-1/2, y, -z-1/2'
'-x-1/2, y-1/2, z-1/2'
'x, -y-1/2, z'

loop_
_atom_site_label
_atom_site_type_symbol
_atom_site_fract_x
_atom_site_fract_y
_atom_site_fract_z
_atom_site_U_iso_or_equiv
_atom_site_adp_type
_atom_site_occupancy
_atom_site_site_symmetry_order
_atom_site_calc_flag
_atom_site_refinement_flags_posn
_atom_site_refinement_flags_adp
_atom_site_refinement_flags_occupancy
_atom_site_disorder_assembly
_atom_site_disorder_group
Ni1 Ni 0.4944(2) 0.750000 0.4334(3) 0.141(3) Uani 1 2 d S T P . .
S1 S 0.4968(5) 0.750000 0.3014(7) 0.162(4) Uani 1 2 d S T P . .
S2 S 0.3885(5) 0.750000 0.4356(9) 0.161(5) Uani 1 2 d S T P . .
S4 S 0.4932(5) 0.750000 0.5654(6) 0.154(5) Uani 1 2 d S T P . .
S3 S 0.5999(5) 0.750000 0.4307(8) 0.159(5) Uani 1 2 d S T P . .
N2 N 0.2529(19) 0.750000 0.295(2) 0.226(12) Uani 1 2 d S TU P . .
N1 N 0.384(2) 0.750000 0.128(3) 0.243(13) Uani 1 2 d S TU P . .
N4 N 0.6063(17) 0.750000 0.739(3) 0.199(11) Uani 1 2 d S TU P . .
N3 N 0.738(2) 0.750000 0.563(2) 0.213(12) Uani 1 2 d S TU P . .
C1 C 0.417(3) 0.750000 0.276(5) 0.223(10) Uani 1 2 d S TU P . .
C2 C 0.377(4) 0.750000 0.328(5) 0.222(10) Uani 1 2 d S TU P . .
C4 C 0.311(3) 0.750000 0.320(3) 0.224(11) Uani 1 2 d S TU P . .
C3 C 0.402(3) 0.750000 0.195(4) 0.226(11) Uani 1 2 d S TU P . .
C6 C 0.576(3) 0.750000 0.587(5) 0.189(10) Uani 1 2 d S TU P . .
C8 C 0.593(2) 0.750000 0.666(4) 0.192(10) Uani 1 2 d S TU P . .
C5 C 0.617(4) 0.750000 0.534(4) 0.192(10) Uani 1 2 d S TU P . .
C7 C 0.679(3) 0.750000 0.550(3) 0.199(10) Uani 1 2 d S TU P . .
N5 N 0.302(2) 0.244(5) 0.051(3) 0.49(4) Uani 0.5 1 d DG . P A -1
C9 C 0.269(3) 0.132(5) 0.108(3) 0.49(4) Uani 0.5 1 d DG . P A -1
H9 H 0.272489 0.003142 0.113006 0.585 Uiso 0.5 1 calc R U P A -1
N6 N 0.229(2) 0.252(7) 0.155(3) 0.49(4) Uani 0.5 1 d DG . P A -1
C10 C 0.236(3) 0.427(6) 0.129(3) 0.49(4) Uani 0.5 1 d DG . P A -1
H10 H 0.215093 0.531829 0.150323 0.585 Uiso 0.5 1 calc R U P A -1
C11 C 0.282(3) 0.427(5) 0.064(3) 0.49(4) Uani 0.5 1 d DG . P A -1
H11 H 0.296630 0.530779 0.035099 0.585 Uiso 0.5 1 calc R U P A -1
C12 C 0.186(3) 0.187(9) 0.217(4) 0.49(4) Uani 0.5 1 d D . P A -1
H12A H 0.213337 0.158626 0.264681 0.585 Uiso 0.5 1 calc R U P A -1
H12B H 0.167755 0.069841 0.197311 0.585 Uiso 0.5 1 calc R U P A -1
C14 C 0.090(3) 0.198(14) 0.309(4) 0.49(4) Uani 0.5 1 d D . P A -1
H14A H 0.052813 0.272242 0.328057 0.731 Uiso 0.5 1 calc R U P A -1
H14B H 0.072968 0.085545 0.284444 0.731 Uiso 0.5 1 calc R U P A -1
H14C H 0.117797 0.167645 0.354972 0.731 Uiso 0.5 1 calc R U P A -1
C13 C 0.129(3) 0.307(12) 0.245(4) 0.49(4) Uani 0.5 1 d D . P A -1
H13A H 0.145555 0.420971 0.269727 0.585 Uiso 0.5 1 calc R U P A -1
H13B H 0.100567 0.338579 0.198948 0.585 Uiso 0.5 1 calc R U P A -1
C15 C 0.351(2) 0.186(7) -0.006(3) 0.49(4) Uani 0.5 1 d D . P A -1
H15A H 0.344716 0.257145 -0.056064 0.585 Uiso 0.5 1 calc R U P A -1
H15B H 0.341644 0.056299 -0.019211 0.585 Uiso 0.5 1 calc R U P A -1
C17 C 0.465(2) 0.152(14) -0.054(4) 0.49(4) Uani 0.5 1 d D . P A -1
H17A H 0.511546 0.161510 -0.038284 0.731 Uiso 0.5 1 calc R U P A -1
H17B H 0.455881 0.027705 -0.071262 0.731 Uiso 0.5 1 calc R U P A -1
H17C H 0.456381 0.237588 -0.097991 0.731 Uiso 0.5 1 calc R U P A -1
C16 C 0.423(3) 0.201(17) 0.020(4) 0.49(4) Uani 0.5 1 d D . P A -1
H16A H 0.431601 0.115801 0.065207 0.585 Uiso 0.5 1 calc R U P A -1
H16B H 0.432103 0.326420 0.038383 0.585 Uiso 0.5 1 calc R U P A -1

loop_
_atom_site_aniso_label
_atom_site_aniso_U_11
_atom_site_aniso_U_22
_atom_site_aniso_U_33
_atom_site_aniso_U_23
_atom_site_aniso_U_13
_atom_site_aniso_U_12
Ni1 0.162(5) 0.081(4) 0.181(6) 0.000 0.025(3) 0.000
S1 0.173(11) 0.133(9) 0.180(11) 0.000 0.016(8) 0.000
S2 0.147(9) 0.100(9) 0.236(15) 0.000 0.031(8) 0.000
S4 0.187(12) 0.100(9) 0.175(12) 0.000 0.037(8) 0.000
S3 0.148(10) 0.146(10) 0.182(13) 0.000 0.032(7) 0.000
N2 0.22(3) 0.15(2) 0.30(3) 0.000 -0.06(3) 0.000
N1 0.26(3) 0.19(2) 0.28(3) 0.000 -0.08(3) 0.000
N4 0.24(2) 0.137(18) 0.22(3) 0.000 -0.02(2) 0.000
N3 0.21(2) 0.18(2) 0.25(3) 0.000 -0.03(2) 0.000
C1 0.23(3) 0.153(15) 0.28(3) 0.000 -0.08(2) 0.000
C2 0.23(3) 0.147(15) 0.28(3) 0.000 -0.08(2) 0.000
C4 0.23(3) 0.147(16) 0.29(3) 0.000 -0.08(2) 0.000
C3 0.23(3) 0.162(16) 0.28(3) 0.000 -0.08(2) 0.000
C6 0.22(2) 0.128(14) 0.22(3) 0.000 -0.04(2) 0.000
C8 0.22(2) 0.129(14) 0.22(3) 0.000 -0.03(2) 0.000
C5 0.21(2) 0.137(14) 0.23(2) 0.000 -0.04(2) 0.000
C7 0.21(2) 0.150(15) 0.23(2) 0.000 -0.04(2) 0.000
N5 0.57(6) 0.17(3) 0.72(7) -0.03(5) -0.37(6) 0.00(5)
C9 0.57(6) 0.17(3) 0.72(7) -0.03(5) -0.37(6) 0.00(5)
N6 0.57(6) 0.17(3) 0.72(7) -0.03(5) -0.37(6) 0.00(5)
C10 0.57(6) 0.17(3) 0.72(7) -0.03(5) -0.37(6) 0.00(5)
C11 0.57(6) 0.17(3) 0.72(7) -0.03(5) -0.37(6) 0.00(5)
C12 0.57(6) 0.17(3) 0.72(7) -0.03(5) -0.37(6) 0.00(5)
C14 0.57(6) 0.17(3) 0.72(7) -0.03(5) -0.37(6) 0.00(5)
C13 0.57(6) 0.17(3) 0.72(7) -0.03(5) -0.37(6) 0.00(5)
C15 0.57(6) 0.17(3) 0.72(7) -0.03(5) -0.37(6) 0.00(5)
C17 0.57(6) 0.17(3) 0.72(7) -0.03(5) -0.37(6) 0.00(5)
C16 0.57(6) 0.17(3) 0.72(7) -0.03(5) -0.37(6) 0.00(5)

loop_
_atom_type_symbol
_atom_type_description
_atom_type_scat_dispersion_real
_atom_type_scat_dispersion_imag
_atom_type_scat_source
C C 0.0033 0.0016 'International Tables Vol C Tables 4.2.6.8 and 6.1.1.4'
H H 0.0000 0.0000 'International Tables Vol C Tables 4.2.6.8 and 6.1.1.4'
N N 0.0061 0.0033 'International Tables Vol C Tables 4.2.6.8 and 6.1.1.4'
Ni Ni 0.3393 1.1124 'International Tables Vol C Tables 4.2.6.8 and 6.1.1.4'
S S 0.1246 0.1234 'International Tables Vol C Tables 4.2.6.8 and 6.1.1.4'

loop_
_geom_angle_atom_site_label_1
_geom_angle_atom_site_label_2
_geom_angle_atom_site_label_3
_geom_angle
_geom_angle_site_symmetry_1
_geom_angle_site_symmetry_3
_geom_angle_publ_flag
S2 Ni1 S1 92.3(5) . . ?
S2 Ni1 S4 88.5(5) . . ?
S4 Ni1 S1 179.3(5) . . ?
S3 Ni1 S1 87.5(5) . . ?
S3 Ni1 S2 179.7(5) . . ?
S3 Ni1 S4 91.8(5) . . ?
C1 S1 Ni1 103(3) . . ?
C2 S2 Ni1 96(3) . . ?
C6 S4 Ni1 101(3) . . ?
C5 S3 Ni1 100(3) . . ?
C2 C1 S1 119(9) . . ?
C2 C1 C3 124(8) . . ?
C3 C1 S1 117(6) . . ?
C1 C2 S2 130(9) . . ?
C1 C2 C4 128(9) . . ?
C4 C2 S2 103(6) . . ?
N2 C4 C2 166(6) . . ?
N1 C3 C1 175(8) . . ?
C8 C6 S4 116(5) . . ?
C5 C6 S4 121(8) . . ?
C5 C6 C8 122(8) . . ?
N4 C8 C6 179(6) . . ?
C6 C5 S3 125(8) . . ?
C6 C5 C7 122(8) . . ?
C7 C5 S3 113(6) . . ?
N3 C7 C5 179(6) . . ?
C9 N5 C11 108.0 . . ?
C9 N5 C15 126.1(11) . . ?
C11 N5 C15 125.8(10) . . ?
N5 C9 N6 106.1 . . ?
C10 N6 C9 109.5 . . ?
C10 N6 C12 128.2(10) . . ?
C12 N6 C9 122.2(11) . . ?
N6 C10 C11 108.4 . . ?
C10 C11 N5 108.0 . . ?
N6 C12 C13 120(3) . . ?
C14 C13 C12 108(2) . . ?
N5 C15 C16 118(4) . . ?
C15 C16 C17 108(2) . . ?

loop_
_geom_bond_atom_site_label_1
_geom_bond_atom_site_label_2
_geom_bond_distance
_geom_bond_site_symmetry_2
_geom_bond_publ_flag
Ni1 S1 2.135(13) . ?
Ni1 S2 2.128(13) . ?
Ni1 S4 2.132(12) . ?
Ni1 S3 2.121(13) . ?
S1 C1 1.66(6) . ?
S2 C2 1.75(7) . ?
S4 C6 1.71(6) . ?
S3 C5 1.70(6) . ?
N2 C4 1.24(5) . ?
N1 C3 1.14(6) . ?
N4 C8 1.21(6) . ?
N3 C7 1.20(5) . ?
C1 C2 1.16(8) . ?
C1 C3 1.34(8) . ?
C2 C4 1.33(6) . ?
C6 C8 1.32(6) . ?
C6 C5 1.18(6) . ?
C5 C7 1.28(5) . ?
N5 C9 1.389(6) . ?
N5 C11 1.389(6) . ?
N5 C15 1.40(2) . ?
C9 N6 1.414(6) . ?
N6 C10 1.337(6) . ?
N6 C12 1.39(2) . ?
C10 C11 1.389(6) . ?
C12 C13 1.512(16) . ?
C14 C13 1.512(16) . ?
C15 C16 1.508(17) . ?
C17 C16 1.509(16) . ?

loop_
_geom_torsion_atom_site_label_1
_geom_torsion_atom_site_label_2
_geom_torsion_atom_site_label_3
_geom_torsion_atom_site_label_4
_geom_torsion
_geom_torsion_site_symmetry_1
_geom_torsion_site_symmetry_2
_geom_torsion_site_symmetry_3
_geom_torsion_site_symmetry_4
_geom_torsion_publ_flag
Ni1 S1 C1 C2 0.000(7) . . . . ?
Ni1 S1 C1 C3 180.000(2) . . . . ?
Ni1 S2 C2 C1 0.000(10) . . . . ?
Ni1 S2 C2 C4 180.000(4) . . . . ?
Ni1 S4 C6 C8 180.000(8) . . . . ?
Ni1 S4 C6 C5 0.000(14) . . . . ?
Ni1 S3 C5 C6 0.000(14) . . . . ?
Ni1 S3 C5 C7 180.000(7) . . . . ?
S1 C1 C2 S2 0.000(10) . . . . ?
S1 C1 C2 C4 180.000(7) . . . . ?
S2 C2 C4 N2 180.000(16) . . . . ?
S4 C6 C5 S3 0.000(17) . . . . ?
S4 C6 C5 C7 180.000(12) . . . . ?
C1 C2 C4 N2 0.000(17) . . . . ?
C3 C1 C2 S2 180.000(4) . . . . ?
C3 C1 C2 C4 0.000(9) . . . . ?
C8 C6 C5 S3 180.000(11) . . . . ?
C8 C6 C5 C7 0.000(17) . . . . ?
N5 C9 N6 C10 0.4 . . . . ?
N5 C9 N6 C12 178(7) . . . . ?
N5 C15 C16 C17 -173(7) . . . . ?
C9 N5 C11 C10 0.0 . . . . ?
C9 N5 C15 C16 -94(8) . . . . ?
C9 N6 C10 C11 -0.4 . . . . ?
C9 N6 C12 C13 -160(7) . . . . ?
N6 C10 C11 N5 0.2 . . . . ?
N6 C12 C13 C14 177(7) . . . . ?
C10 N6 C12 C13 17(12) . . . . ?
C11 N5 C9 N6 -0.2 . . . . ?
C11 N5 C15 C16 82(8) . . . . ?
C12 N6 C10 C11 -178(7) . . . . ?
C15 N5 C9 N6 176(5) . . . . ?
C15 N5 C11 C10 -176(5) . . . . ?

loop_
_twin_individual_id
_twin_individual_mass_fraction_refined
1 0.41(15)
2 0.59(15)
